data_7026041
loop_
_publ_author_name
'Tanabe, Taro'
'Brennessel, William W.'
'Clot, Eric'
'Eisenstein, Odile'
'Jones, William D.'

_publ_section_title
;
 Synthesis, structure, and reductive elimination in the series
 Tp'Rh(PR3)(Ar(F))H; determination of rhodium-carbon bond energies of
 fluoroaryl substituents.
;
_journal_issue 43
_journal_name_full 'Dalton transactions (Cambridge, England : 2003)'
_journal_page_first 10495
_journal_page_last 10509
_journal_paper_doi 10.1039/c0dt00157k
_journal_volume 39
_journal_year 2010
_chemical_formula_moiety 'C24 H32 B F5 N6 P Rh, 0.5(C6 H14)'
_chemical_formula_sum 'C27 H39 B F5 N6 P Rh'
_chemical_formula_weight 687.33
_chemical_name_common jontt02
_chemical_name_systematic
;
?
;
_space_group_IT_number 14
_symmetry_cell_setting monoclinic
_symmetry_space_group_name_Hall '-P 2yn'
_symmetry_space_group_name_H-M 'P 1 21/n 1'
_atom_sites_solution_hydrogens geom
_atom_sites_solution_primary direct
_atom_sites_solution_secondary difmap
_audit_creation_method SHELXL-97
_cell_angle_alpha 90.00
_cell_angle_beta 100.671(2)
_cell_angle_gamma 90.00
_cell_formula_units_Z 8
_cell_length_a 8.6504(13)
_cell_length_b 33.930(5)
_cell_length_c 20.878(3)
_cell_measurement_reflns_used 3865
_cell_measurement_temperature 100.0(1)
_cell_measurement_theta_max 23.89
_cell_measurement_theta_min 2.32
_cell_volume 6021.9(15)
_computing_cell_refinement 'SAINT (Bruker, 2008)'
_computing_data_collection 'APEX2 (Bruker, 2009)'
_computing_data_reduction 'SAINT (Bruker, 2008)'
_computing_molecular_graphics 'SHELXTL (Sheldrick, 2008)'
_computing_publication_material 'SHELXTL (Sheldrick, 2008)'
_computing_structure_refinement 'SHELXL-97 (Sheldrick, 2008)'
_computing_structure_solution 'SIR97 (Altomare et al., 1999)'
_diffrn_ambient_temperature 100.0(1)
_diffrn_measured_fraction_theta_full 1.000
_diffrn_measured_fraction_theta_max 1.000
_diffrn_measurement_device_type 'Bruker SMART APEX II CCD Platform'
_diffrn_measurement_method 'area detector, \w scans per \f'
_diffrn_radiation_monochromator graphite
_diffrn_radiation_source 'fine-focus sealed tube'
_diffrn_radiation_type MoK\a
_diffrn_radiation_wavelength 0.71073
_diffrn_reflns_av_R_equivalents 0.1197
_diffrn_reflns_av_sigmaI/netI 0.0817
_diffrn_reflns_limit_h_max 10
_diffrn_reflns_limit_h_min -10
_diffrn_reflns_limit_k_max 42
_diffrn_reflns_limit_k_min -42
_diffrn_reflns_limit_l_max 26
_diffrn_reflns_limit_l_min -26
_diffrn_reflns_number 74170
_diffrn_reflns_theta_full 26.37
_diffrn_reflns_theta_max 26.37
_diffrn_reflns_theta_min 1.99
_diffrn_standards_number 0
_exptl_absorpt_coefficient_mu 0.680
_exptl_absorpt_correction_T_max 0.9604
_exptl_absorpt_correction_T_min 0.8760
_exptl_absorpt_correction_type multi-scan
_exptl_absorpt_process_details 'SADABS (Sheldrick, 2008)'
_exptl_crystal_colour colorless
_exptl_crystal_density_diffrn 1.516
_exptl_crystal_density_method 'not measured'
_exptl_crystal_description block
_exptl_crystal_F_000 2824
_exptl_crystal_size_max 0.20
_exptl_crystal_size_mid 0.16
_exptl_crystal_size_min 0.06
_refine_diff_density_max 3.058
_refine_diff_density_min -1.204
_refine_diff_density_rms 0.122
_refine_ls_extinction_method none
_refine_ls_goodness_of_fit_ref 1.051
_refine_ls_hydrogen_treatment mixed
_refine_ls_matrix_type full
_refine_ls_number_parameters 787
_refine_ls_number_reflns 12307
_refine_ls_number_restraints 43
_refine_ls_restrained_S_all 1.050
_refine_ls_R_factor_all 0.1300
_refine_ls_R_factor_gt 0.0802
_refine_ls_shift/su_max 0.001
_refine_ls_shift/su_mean 0.000
_refine_ls_structure_factor_coef Fsqd
_refine_ls_weighting_details 'calc w=1/[\s^2^(Fo^2^)+(0.0667P)^2^+31.6948P] where P=(Fo^2^+2Fc^2^)/3'
_refine_ls_weighting_scheme calc
_refine_ls_wR_factor_gt 0.1734
_refine_ls_wR_factor_ref 0.1985
_reflns_number_gt 7797
_reflns_number_total 12307
_reflns_threshold_expression >2sigma(I)
_cod_data_source_file c0dt00157k.txt
_cod_data_source_block jontt02_cmpd3a
_cod_original_cell_volume 6021.8(15)
_cod_database_code 7026041

loop_
_symmetry_equiv_pos_as_xyz
'x, y, z'
'-x+1/2, y+1/2, -z+1/2'
'-x, -y, -z'
'x-1/2, -y-1/2, z-1/2'

loop_
_atom_site_label
_atom_site_type_symbol
_atom_site_fract_x
_atom_site_fract_y
_atom_site_fract_z
_atom_site_U_iso_or_equiv
_atom_site_adp_type
_atom_site_occupancy
_atom_site_symmetry_multiplicity
_atom_site_calc_flag
_atom_site_refinement_flags
_atom_site_disorder_assembly
_atom_site_disorder_group
Rh1 Rh 0.85876(7) 0.398198(17) 0.16340(3) 0.03623(17) Uani 1 1 d . . .
H1 H 0.717(10) 0.357(3) 0.143(4) 0.072 Uiso 1 1 d . . .
N1 N 1.0274(7) 0.44624(18) 0.1922(3) 0.0404(15) Uani 1 1 d . . .
N2 N 1.1182(7) 0.44240(18) 0.2533(3) 0.0424(15) Uani 1 1 d . . .
N3 N 0.7897(7) 0.40554(17) 0.2539(3) 0.0385(14) Uani 1 1 d . . .
N4 N 0.9077(7) 0.41148(18) 0.3062(3) 0.0404(15) Uani 1 1 d . . .
N5 N 1.0108(7) 0.35539(18) 0.2172(3) 0.0389(15) Uani 1 1 d . . .
N6 N 1.1112(7) 0.36893(18) 0.2720(3) 0.0390(14) Uani 1 1 d . . .
B1 B 1.0819(11) 0.4099(3) 0.2993(5) 0.045(2) Uani 1 1 d . . .
H1B H 1.161(9) 0.411(2) 0.347(4) 0.054 Uiso 1 1 d . . .
C1 C 1.0704(10) 0.4802(2) 0.1682(4) 0.0444(19) Uani 1 1 d . . .
C2 C 1.1932(10) 0.4973(3) 0.2118(5) 0.055(2) Uani 1 1 d . . .
H2A H 1.2489 0.5207 0.2056 0.066 Uiso 1 1 calc R . .
C3 C 1.2171(9) 0.4733(2) 0.2654(4) 0.047(2) Uani 1 1 d . . .
C4 C 0.6523(10) 0.4058(2) 0.2751(4) 0.0440(19) Uani 1 1 d . . .
C5 C 0.6844(10) 0.4119(2) 0.3420(4) 0.0454(19) Uani 1 1 d . . .
H5A H 0.6093 0.4132 0.3699 0.054 Uiso 1 1 calc R . .
C6 C 0.8427(10) 0.4155(2) 0.3602(4) 0.0449(19) Uani 1 1 d . . .
C7 C 1.0365(10) 0.3168(2) 0.2133(4) 0.0449(19) Uani 1 1 d . . .
C8 C 1.1557(9) 0.3059(2) 0.2654(4) 0.047(2) Uani 1 1 d . . .
H8A H 1.1987 0.2803 0.2738 0.057 Uiso 1 1 calc R . .
C9 C 1.1982(9) 0.3384(2) 0.3012(4) 0.0440(19) Uani 1 1 d . . .
C10 C 0.9861(11) 0.4983(3) 0.1064(4) 0.058(2) Uani 1 1 d . . .
H10A H 0.9061 0.4800 0.0844 0.088 Uiso 1 1 calc R . .
H10B H 1.0614 0.5041 0.0779 0.088 Uiso 1 1 calc R . .
H10C H 0.9353 0.5228 0.1164 0.088 Uiso 1 1 calc R . .
C11 C 1.3304(12) 0.4783(3) 0.3278(5) 0.068(3) Uani 1 1 d . . .
H11A H 1.3896 0.4537 0.3384 0.102 Uiso 1 1 calc R . .
H11B H 1.2728 0.4845 0.3628 0.102 Uiso 1 1 calc R . .
H11C H 1.4034 0.4997 0.3234 0.102 Uiso 1 1 calc R . .
C12 C 0.5010(9) 0.3996(3) 0.2297(4) 0.050(2) Uani 1 1 d . . .
H12A H 0.5199 0.3854 0.1911 0.074 Uiso 1 1 calc R . .
H12B H 0.4528 0.4252 0.2166 0.074 Uiso 1 1 calc R . .
H12C H 0.4302 0.3842 0.2515 0.074 Uiso 1 1 calc R . .
C13 C 0.9402(11) 0.4214(3) 0.4260(4) 0.057(2) Uani 1 1 d . . .
H13A H 1.0176 0.4001 0.4352 0.086 Uiso 1 1 calc R . .
H13B H 0.8724 0.4212 0.4587 0.086 Uiso 1 1 calc R . .
H13C H 0.9949 0.4467 0.4274 0.086 Uiso 1 1 calc R . .
C14 C 0.9439(12) 0.2896(3) 0.1643(4) 0.063(3) Uani 1 1 d . . .
H14A H 0.8429 0.3019 0.1458 0.095 Uiso 1 1 calc R . .
H14B H 0.9251 0.2648 0.1855 0.095 Uiso 1 1 calc R . .
H14C H 1.0029 0.2844 0.1294 0.095 Uiso 1 1 calc R . .
C15 C 1.3149(10) 0.3433(3) 0.3632(4) 0.055(2) Uani 1 1 d . . .
H15A H 1.3798 0.3195 0.3714 0.082 Uiso 1 1 calc R . .
H15B H 1.2590 0.3475 0.3994 0.082 Uiso 1 1 calc R . .
H15C H 1.3823 0.3660 0.3594 0.082 Uiso 1 1 calc R . .
C16 C 0.6884(9) 0.4372(2) 0.1225(4) 0.0379(17) Uani 1 1 d . . .
C17 C 0.5787(9) 0.4309(2) 0.0673(4) 0.0448(19) Uani 1 1 d . . .
F1 F 0.5886(6) 0.39793(14) 0.0311(2) 0.0578(13) Uani 1 1 d . . .
C18 C 0.4573(10) 0.4556(3) 0.0437(4) 0.054(2) Uani 1 1 d . . .
F2 F 0.3556(6) 0.44662(16) -0.0119(3) 0.0716(16) Uani 1 1 d . . .
C19 C 0.4389(10) 0.4897(3) 0.0763(5) 0.053(2) Uani 1 1 d . . .
F3 F 0.3187(6) 0.51485(16) 0.0528(3) 0.0734(16) Uani 1 1 d . . .
C20 C 0.5423(10) 0.4978(2) 0.1305(4) 0.046(2) Uani 1 1 d . . .
F4 F 0.5233(6) 0.53176(14) 0.1644(3) 0.0669(15) Uani 1 1 d . . .
C21 C 0.6637(9) 0.4726(2) 0.1547(4) 0.0451(19) Uani 1 1 d . . .
F5 F 0.7555(5) 0.48379(13) 0.2097(2) 0.0506(11) Uani 1 1 d . . .
P1 P 0.9542(3) 0.38530(6) 0.07159(10) 0.0426(5) Uani 1 1 d . . .
C22 C 1.1660(11) 0.3771(3) 0.0926(5) 0.072(3) Uani 1 1 d . . .
H22A H 1.2087 0.3738 0.0526 0.108 Uiso 1 1 calc R . .
H22B H 1.1868 0.3533 0.1194 0.108 Uiso 1 1 calc R . .
H22C H 1.2162 0.3998 0.1170 0.108 Uiso 1 1 calc R . .
C23 C 0.8829(13) 0.3437(3) 0.0224(4) 0.068(3) Uani 1 1 d . . .
H23A H 0.9525 0.3385 -0.0087 0.102 Uiso 1 1 calc R . .
H23B H 0.7764 0.3492 -0.0014 0.102 Uiso 1 1 calc R . .
H23C H 0.8805 0.3206 0.0504 0.102 Uiso 1 1 calc R . .
C24 C 0.9507(12) 0.4214(3) 0.0082(4) 0.058(2) Uani 1 1 d . . .
H24A H 0.9977 0.4101 -0.0269 0.087 Uiso 1 1 calc R . .
H24B H 1.0108 0.4446 0.0261 0.087 Uiso 1 1 calc R . .
H24C H 0.8416 0.4290 -0.0090 0.087 Uiso 1 1 calc R . .
Rh2 Rh 0.38183(7) 0.192684(18) 0.27248(3) 0.04144(18) Uani 1 1 d . . .
H2 H 0.217(11) 0.208(3) 0.230(4) 0.083 Uiso 1 1 d . . .
N7 N 0.5056(7) 0.24628(19) 0.2742(3) 0.0417(15) Uani 1 1 d . . .
N8 N 0.6056(7) 0.25591(18) 0.3312(3) 0.0426(15) Uani 1 1 d . . .
N9 N 0.5944(7) 0.16711(18) 0.3384(3) 0.0412(15) Uani 1 1 d . . .
N10 N 0.6575(7) 0.19094(18) 0.3896(3) 0.0415(15) Uani 1 1 d . . .
N11 N 0.3105(7) 0.21670(19) 0.3569(3) 0.0432(16) Uani 1 1 d . . .
N12 N 0.4280(8) 0.23252(18) 0.4044(3) 0.0440(16) Uani 1 1 d . . .
B2 B 0.5999(11) 0.2331(3) 0.3943(5) 0.045(2) Uani 1 1 d . . .
H2B H 0.678(9) 0.247(2) 0.438(4) 0.053 Uiso 1 1 d . . .
C25 C 0.5234(10) 0.2729(2) 0.2305(4) 0.046(2) Uani 1 1 d . . .
C26 C 0.6381(11) 0.3003(2) 0.2574(4) 0.053(2) Uani 1 1 d . . .
H26A H 0.6755 0.3221 0.2363 0.064 Uiso 1 1 calc R . .
C27 C 0.6851(10) 0.2887(2) 0.3213(4) 0.048(2) Uani 1 1 d . . .
C28 C 0.6756(9) 0.1339(2) 0.3459(4) 0.0431(19) Uani 1 1 d . . .
C29 C 0.7892(9) 0.1357(2) 0.4024(4) 0.0436(19) Uani 1 1 d . . .
H29A H 0.8620 0.1156 0.4192 0.052 Uiso 1 1 calc R . .
C30 C 0.7757(9) 0.1716(2) 0.4287(4) 0.0428(19) Uani 1 1 d . . .
C31 C 0.1756(10) 0.2278(2) 0.3736(4) 0.046(2) Uani 1 1 d . . .
C32 C 0.2032(10) 0.2486(2) 0.4319(4) 0.0465(19) Uani 1 1 d . . .
H32A H 0.1270 0.2588 0.4549 0.056 Uiso 1 1 calc R . .
C33 C 0.3646(10) 0.2513(2) 0.4494(4) 0.0456(19) Uani 1 1 d . . .
C34 C 0.4309(11) 0.2736(3) 0.1624(4) 0.057(2) Uani 1 1 d . . .
H34A H 0.3274 0.2617 0.1618 0.086 Uiso 1 1 calc R . .
H34B H 0.4871 0.2587 0.1337 0.086 Uiso 1 1 calc R . .
H34C H 0.4176 0.3010 0.1472 0.086 Uiso 1 1 calc R . .
C35 C 0.8034(10) 0.3084(3) 0.3735(4) 0.056(2) Uani 1 1 d . . .
H35A H 0.8602 0.2884 0.4025 0.084 Uiso 1 1 calc R . .
H35B H 0.7488 0.3263 0.3987 0.084 Uiso 1 1 calc R . .
H35C H 0.8781 0.3235 0.3531 0.084 Uiso 1 1 calc R . .
C36 C 0.6521(10) 0.1008(3) 0.2981(4) 0.056(2) Uani 1 1 d . . .
H36A H 0.6261 0.1115 0.2538 0.084 Uiso 1 1 calc R . .
H36B H 0.5658 0.0840 0.3064 0.084 Uiso 1 1 calc R . .
H36C H 0.7488 0.0853 0.3026 0.084 Uiso 1 1 calc R . .
C37 C 0.8690(9) 0.1902(3) 0.4888(4) 0.052(2) Uani 1 1 d . . .
H37A H 0.7980 0.1982 0.5179 0.077 Uiso 1 1 calc R . .
H37B H 0.9244 0.2134 0.4765 0.077 Uiso 1 1 calc R . .
H37C H 0.9457 0.1711 0.5111 0.077 Uiso 1 1 calc R . .
C38 C 0.0204(10) 0.2187(3) 0.3319(4) 0.057(2) Uani 1 1 d . . .
H38A H 0.0350 0.2132 0.2873 0.085 Uiso 1 1 calc R . .
H38B H -0.0503 0.2413 0.3316 0.085 Uiso 1 1 calc R . .
H38C H -0.0255 0.1955 0.3493 0.085 Uiso 1 1 calc R . .
C39 C 0.4605(11) 0.2713(3) 0.5065(4) 0.055(2) Uani 1 1 d . . .
H39A H 0.5363 0.2526 0.5304 0.083 Uiso 1 1 calc R . .
H39B H 0.3914 0.2810 0.5354 0.083 Uiso 1 1 calc R . .
H39C H 0.5170 0.2935 0.4916 0.083 Uiso 1 1 calc R . .
C40 C 0.4533(10) 0.1796(2) 0.1860(4) 0.047(2) Uani 1 1 d . . .
C41 C 0.3467(11) 0.1723(3) 0.1292(4) 0.053(2) Uani 1 1 d . . .
F6 F 0.1861(6) 0.17058(16) 0.1278(2) 0.0603(13) Uani 1 1 d . . .
C42 C 0.3918(12) 0.1677(3) 0.0700(4) 0.059(2) Uani 1 1 d . . .
F7 F 0.2818(7) 0.1594(2) 0.0155(3) 0.0886(19) Uani 1 1 d . . .
C43 C 0.5455(12) 0.1700(3) 0.0654(4) 0.061(2) Uani 1 1 d . . .
F8 F 0.5914(8) 0.1661(2) 0.0077(3) 0.0878(19) Uani 1 1 d . . .
C44 C 0.6515(12) 0.1781(3) 0.1212(5) 0.063(3) Uani 1 1 d . . .
F9 F 0.8054(7) 0.18156(19) 0.1177(3) 0.0794(17) Uani 1 1 d . . .
C45 C 0.5990(11) 0.1823(2) 0.1781(4) 0.046(2) Uani 1 1 d . . .
F10 F 0.7189(6) 0.19075(15) 0.2306(2) 0.0605(13) Uani 1 1 d . . .
P2 P 0.2377(3) 0.13644(7) 0.26828(11) 0.0498(5) Uani 1 1 d . . .
C46 C 0.2614(13) 0.1136(3) 0.3469(5) 0.069(3) Uani 1 1 d . . .
H46A H 0.1890 0.0912 0.3449 0.104 Uiso 1 1 calc R . .
H46B H 0.2381 0.1328 0.3788 0.104 Uiso 1 1 calc R . .
H46C H 0.3699 0.1043 0.3598 0.104 Uiso 1 1 calc R . .
C47 C 0.0265(11) 0.1367(3) 0.2436(5) 0.071(3) Uani 1 1 d . . .
H47A H -0.0117 0.1096 0.2365 0.106 Uiso 1 1 calc R . .
H47B H -0.0025 0.1517 0.2030 0.106 Uiso 1 1 calc R . .
H47C H -0.0211 0.1490 0.2778 0.106 Uiso 1 1 calc R . .
C48 C 0.2763(11) 0.0974(3) 0.2124(5) 0.065(3) Uani 1 1 d . . .
H48A H 0.2214 0.0733 0.2211 0.098 Uiso 1 1 calc R . .
H48B H 0.3896 0.0923 0.2189 0.098 Uiso 1 1 calc R . .
H48C H 0.2384 0.1058 0.1673 0.098 Uiso 1 1 calc R . .
C49 C 0.931(8) 0.528(3) 0.346(4) 0.138(9) Uani 0.50 1 d PDU A 1
H49A H 0.9635 0.5385 0.3069 0.207 Uiso 0.50 1 calc PR A 1
H49B H 0.8996 0.5005 0.3391 0.207 Uiso 0.50 1 calc PR A 1
H49C H 1.0181 0.5302 0.3832 0.207 Uiso 0.50 1 calc PR A 1
C50 C 0.805(5) 0.5498(12) 0.3588(18) 0.145(9) Uani 0.50 1 d PDU A 1
H50A H 0.7160 0.5471 0.3215 0.174 Uiso 0.50 1 calc PR A 1
H50B H 0.8345 0.5780 0.3626 0.174 Uiso 0.50 1 calc PR A 1
C51 C 0.752(5) 0.5375(12) 0.4185(18) 0.168(10) Uani 0.50 1 d PDU A 1
H51A H 0.8395 0.5373 0.4563 0.202 Uiso 0.50 1 calc PR A 1
H51B H 0.7019 0.5111 0.4136 0.202 Uiso 0.50 1 calc PR A 1
C52 C 0.628(6) 0.5708(14) 0.425(3) 0.169(10) Uani 0.50 1 d PDU A 1
H52A H 0.6778 0.5965 0.4380 0.203 Uiso 0.50 1 calc PR A 1
H52B H 0.5464 0.5737 0.3853 0.203 Uiso 0.50 1 calc PR A 1
C53 C 0.569(5) 0.5510(13) 0.4789(17) 0.173(10) Uani 0.50 1 d PDU A 1
H53A H 0.5755 0.5221 0.4731 0.207 Uiso 0.50 1 calc PR A 1
H53B H 0.6380 0.5579 0.5206 0.207 Uiso 0.50 1 calc PR A 1
C54 C 0.418(5) 0.560(3) 0.483(3) 0.23(4) Uani 0.50 1 d PD A 1
H54A H 0.3899 0.5475 0.5217 0.349 Uiso 0.50 1 calc PR A 1
H54B H 0.3462 0.5512 0.4440 0.349 Uiso 0.50 1 calc PR A 1
H54C H 0.4080 0.5890 0.4872 0.349 Uiso 0.50 1 calc PR A 1
C49' C 0.947(8) 0.524(3) 0.356(4) 0.138(9) Uani 0.50 1 d PD B 5
H49D H 0.9525 0.4991 0.3336 0.207 Uiso 0.50 1 calc PR B 5
H49E H 1.0337 0.5261 0.3933 0.207 Uiso 0.50 1 calc PR B 5
H49F H 0.9547 0.5460 0.3257 0.207 Uiso 0.50 1 calc PR B 5
C50' C 0.806(5) 0.5268(9) 0.377(2) 0.145(9) Uani 0.50 1 d PD B 5
H50C H 0.8036 0.5065 0.4110 0.174 Uiso 0.50 1 calc PR B 5
H50D H 0.7193 0.5211 0.3403 0.174 Uiso 0.50 1 calc PR B 5
C51' C 0.778(5) 0.5661(11) 0.405(2) 0.168(10) Uani 0.50 1 d PD B 5
H51C H 0.7544 0.5866 0.3705 0.202 Uiso 0.50 1 calc PR B 5
H51D H 0.8671 0.5747 0.4387 0.202 Uiso 0.50 1 calc PR B 5
C52' C 0.629(6) 0.5543(13) 0.434(3) 0.169(10) Uani 0.50 1 d PD B 5
H52C H 0.5399 0.5468 0.3988 0.203 Uiso 0.50 1 calc PR B 5
H52D H 0.6527 0.5324 0.4652 0.203 Uiso 0.50 1 calc PR B 5
C53' C 0.599(5) 0.5911(11) 0.4654(19) 0.173(10) Uani 0.50 1 d PD B 5
H53C H 0.6920 0.5980 0.4985 0.207 Uiso 0.50 1 calc PR B 5
H53D H 0.5816 0.6125 0.4326 0.207 Uiso 0.50 1 calc PR B 5
C54' C 0.470(5) 0.589(3) 0.495(3) 0.23(4) Uani 0.50 1 d PD B 5
H54D H 0.4415 0.6150 0.5080 0.349 Uiso 0.50 1 calc PR B 5
H54E H 0.4942 0.5717 0.5335 0.349 Uiso 0.50 1 calc PR B 5
H54F H 0.3810 0.5774 0.4643 0.349 Uiso 0.50 1 calc PR B 5

loop_
_atom_site_aniso_label
_atom_site_aniso_U_11
_atom_site_aniso_U_22
_atom_site_aniso_U_33
_atom_site_aniso_U_23
_atom_site_aniso_U_13
_atom_site_aniso_U_12
Rh1 0.0387(3) 0.0323(3) 0.0364(3) 0.0038(3) 0.0039(2) 0.0036(3)
N1 0.043(4) 0.034(3) 0.047(4) 0.002(3) 0.015(3) 0.001(3)
N2 0.039(4) 0.039(4) 0.047(4) 0.005(3) 0.003(3) -0.003(3)
N3 0.037(4) 0.036(3) 0.039(3) 0.005(3) -0.001(3) 0.001(3)
N4 0.041(4) 0.041(4) 0.039(4) 0.004(3) 0.004(3) -0.001(3)
N5 0.047(4) 0.035(3) 0.034(3) 0.006(3) 0.007(3) 0.008(3)
N6 0.032(3) 0.042(4) 0.044(4) 0.004(3) 0.009(3) 0.006(3)
B1 0.035(5) 0.052(6) 0.044(5) 0.002(4) 0.000(4) 0.005(4)
C1 0.052(5) 0.034(4) 0.052(5) 0.001(4) 0.019(4) -0.001(4)
C2 0.045(5) 0.046(5) 0.078(7) -0.008(5) 0.020(5) -0.009(4)
C3 0.042(5) 0.038(4) 0.061(5) 0.000(4) 0.009(4) 0.008(4)
C4 0.049(5) 0.034(4) 0.048(5) -0.001(3) 0.007(4) 0.007(3)
C5 0.052(5) 0.045(5) 0.039(4) 0.006(4) 0.007(4) 0.005(4)
C6 0.048(5) 0.040(4) 0.046(5) 0.007(4) 0.005(4) 0.007(4)
C7 0.053(5) 0.040(4) 0.042(5) 0.007(4) 0.010(4) 0.013(4)
C8 0.049(5) 0.043(5) 0.052(5) 0.011(4) 0.017(4) 0.011(4)
C9 0.043(5) 0.044(5) 0.044(5) 0.016(4) 0.008(4) 0.009(4)
C10 0.082(7) 0.044(5) 0.051(5) 0.011(4) 0.018(5) -0.007(5)
C11 0.067(6) 0.049(5) 0.085(7) -0.015(5) 0.005(5) -0.014(5)
C12 0.039(5) 0.054(5) 0.054(5) 0.014(4) 0.006(4) 0.003(4)
C13 0.070(6) 0.062(6) 0.036(5) 0.003(4) 0.001(4) 0.002(5)
C14 0.082(7) 0.045(5) 0.058(6) -0.004(4) 0.001(5) 0.013(5)
C15 0.050(5) 0.052(5) 0.059(6) 0.020(4) 0.001(4) 0.002(4)
C16 0.042(4) 0.031(4) 0.040(4) 0.006(3) 0.007(3) 0.006(3)
C17 0.044(5) 0.043(5) 0.045(5) 0.006(4) 0.002(4) 0.001(4)
F1 0.058(3) 0.055(3) 0.053(3) 0.000(2) -0.011(2) -0.003(2)
C18 0.049(5) 0.059(6) 0.052(5) 0.014(4) -0.001(4) -0.009(4)
F2 0.060(3) 0.074(4) 0.069(4) 0.015(3) -0.018(3) -0.002(3)
C19 0.040(5) 0.053(5) 0.068(6) 0.015(5) 0.009(4) 0.009(4)
F3 0.050(3) 0.073(4) 0.093(4) 0.031(3) 0.004(3) 0.017(3)
C20 0.047(5) 0.030(4) 0.062(5) 0.005(4) 0.013(4) -0.005(3)
F4 0.061(3) 0.043(3) 0.097(4) 0.004(3) 0.015(3) 0.016(2)
C21 0.038(4) 0.042(5) 0.055(5) 0.014(4) 0.007(4) 0.002(3)
F5 0.051(3) 0.039(2) 0.058(3) -0.005(2) 0.002(2) 0.008(2)
P1 0.0503(13) 0.0395(11) 0.0367(11) 0.0034(9) 0.0052(9) 0.0083(9)
C22 0.063(6) 0.101(8) 0.053(6) 0.008(5) 0.012(5) 0.035(6)
C23 0.113(9) 0.045(5) 0.047(5) -0.003(4) 0.019(5) 0.000(5)
C24 0.080(7) 0.054(5) 0.042(5) 0.004(4) 0.011(5) 0.010(5)
Rh2 0.0396(4) 0.0400(3) 0.0400(3) 0.0019(3) -0.0048(3) 0.0007(3)
N7 0.036(4) 0.044(4) 0.040(4) 0.002(3) -0.005(3) 0.000(3)
N8 0.045(4) 0.036(3) 0.044(4) 0.003(3) 0.000(3) -0.002(3)
N9 0.040(4) 0.039(4) 0.042(4) -0.001(3) 0.000(3) 0.001(3)
N10 0.038(4) 0.042(4) 0.038(4) 0.006(3) -0.009(3) -0.004(3)
N11 0.039(4) 0.043(4) 0.042(4) 0.004(3) -0.005(3) -0.008(3)
N12 0.048(4) 0.035(3) 0.045(4) 0.006(3) -0.001(3) -0.002(3)
B2 0.047(6) 0.044(5) 0.039(5) -0.001(4) -0.002(4) 0.000(4)
C25 0.052(5) 0.043(5) 0.044(5) 0.005(4) 0.010(4) 0.005(4)
C26 0.065(6) 0.037(5) 0.058(5) 0.014(4) 0.012(4) 0.000(4)
C27 0.049(5) 0.047(5) 0.049(5) 0.009(4) 0.010(4) 0.005(4)
C28 0.043(5) 0.037(4) 0.048(5) 0.009(4) 0.007(4) 0.004(3)
C29 0.043(5) 0.041(4) 0.044(5) 0.009(4) -0.001(4) 0.003(3)
C30 0.035(4) 0.051(5) 0.039(4) 0.012(4) -0.003(3) -0.002(3)
C31 0.043(5) 0.032(4) 0.060(5) 0.007(4) 0.002(4) 0.001(3)
C32 0.043(5) 0.040(4) 0.056(5) 0.006(4) 0.008(4) -0.002(4)
C33 0.051(5) 0.031(4) 0.053(5) 0.003(4) 0.007(4) 0.000(4)
C34 0.071(6) 0.059(6) 0.042(5) 0.015(4) 0.008(4) 0.014(5)
C35 0.061(6) 0.043(5) 0.062(6) 0.003(4) 0.005(4) -0.006(4)
C36 0.054(5) 0.047(5) 0.061(6) 0.001(4) -0.004(4) 0.004(4)
C37 0.038(5) 0.066(6) 0.046(5) 0.002(4) -0.005(4) -0.005(4)
C38 0.057(6) 0.061(6) 0.049(5) -0.001(4) 0.002(4) -0.007(4)
C39 0.063(6) 0.053(5) 0.045(5) -0.006(4) -0.001(4) 0.004(4)
C40 0.051(5) 0.036(4) 0.045(5) 0.012(4) -0.017(4) -0.006(4)
C41 0.056(6) 0.055(5) 0.045(5) 0.003(4) 0.000(4) 0.000(4)
F6 0.050(3) 0.080(4) 0.044(3) 0.004(2) -0.010(2) -0.004(3)
C42 0.065(6) 0.081(7) 0.027(4) -0.003(4) -0.005(4) 0.000(5)
F7 0.093(5) 0.123(5) 0.043(3) -0.010(3) -0.005(3) 0.003(4)
C43 0.070(7) 0.074(7) 0.040(5) -0.002(4) 0.010(5) 0.006(5)
F8 0.102(5) 0.114(5) 0.050(3) -0.002(3) 0.020(3) 0.007(4)
C44 0.061(6) 0.070(6) 0.061(6) 0.003(5) 0.015(5) 0.000(5)
F9 0.061(4) 0.109(5) 0.072(4) 0.010(3) 0.024(3) 0.006(3)
C45 0.062(6) 0.042(5) 0.037(4) 0.004(3) 0.013(4) 0.002(4)
F10 0.047(3) 0.072(3) 0.059(3) 0.003(3) 0.000(2) -0.003(2)
P2 0.0496(13) 0.0451(12) 0.0515(13) 0.0005(10) 0.0013(10) -0.0061(10)
C46 0.087(8) 0.056(6) 0.064(6) 0.009(5) 0.010(5) -0.022(5)
C47 0.061(6) 0.066(6) 0.082(7) -0.010(5) 0.007(5) -0.014(5)
C48 0.064(6) 0.052(5) 0.072(6) -0.005(5) -0.005(5) -0.009(5)
C49 0.176(19) 0.111(18) 0.13(2) 0.035(16) 0.036(16) 0.016(13)
C50 0.17(2) 0.13(2) 0.13(2) 0.032(17) 0.037(17) 0.024(19)
C51 0.198(19) 0.21(3) 0.095(14) -0.032(18) 0.024(12) 0.00(2)
C52 0.204(18) 0.21(3) 0.091(13) -0.033(17) 0.022(11) -0.006(19)
C53 0.202(19) 0.21(3) 0.101(14) -0.020(18) 0.021(13) -0.01(2)
C54 0.17(3) 0.43(13) 0.09(2) -0.06(4) 0.01(3) 0.02(4)
C49' 0.176(19) 0.111(18) 0.13(2) 0.035(16) 0.036(16) 0.016(13)
C50' 0.17(2) 0.13(2) 0.13(2) 0.032(17) 0.037(17) 0.024(19)
C51' 0.198(19) 0.21(3) 0.095(14) -0.032(18) 0.024(12) 0.00(2)
C52' 0.204(18) 0.21(3) 0.091(13) -0.033(17) 0.022(11) -0.006(19)
C53' 0.202(19) 0.21(3) 0.101(14) -0.020(18) 0.021(13) -0.01(2)
C54' 0.17(3) 0.43(13) 0.09(2) -0.06(4) 0.01(3) 0.02(4)

loop_
_atom_type_symbol
_atom_type_description
_atom_type_scat_dispersion_real
_atom_type_scat_dispersion_imag
_atom_type_scat_source
C C 0.0033 0.0016 'International Tables Vol C Tables 4.2.6.8 and 6.1.1.4'
H H 0.0000 0.0000 'International Tables Vol C Tables 4.2.6.8 and 6.1.1.4'
B B 0.0013 0.0007 'International Tables Vol C Tables 4.2.6.8 and 6.1.1.4'
N N 0.0061 0.0033 'International Tables Vol C Tables 4.2.6.8 and 6.1.1.4'
F F 0.0171 0.0103 'International Tables Vol C Tables 4.2.6.8 and 6.1.1.4'
P P 0.1023 0.0942 'International Tables Vol C Tables 4.2.6.8 and 6.1.1.4'
Rh Rh -1.1178 0.9187 'International Tables Vol C Tables 4.2.6.8 and 6.1.1.4'

loop_
_geom_angle_atom_site_label_1
_geom_angle_atom_site_label_2
_geom_angle_atom_site_label_3
_geom_angle
C16 Rh1 N3 89.8(3)
C16 Rh1 N5 170.4(3)
N3 Rh1 N5 81.8(2)
C16 Rh1 N1 91.4(3)
N3 Rh1 N1 87.2(2)
N5 Rh1 N1 92.7(2)
C16 Rh1 P1 96.8(2)
N3 Rh1 P1 173.40(17)
N5 Rh1 P1 91.59(17)
N1 Rh1 P1 92.73(17)
C16 Rh1 H1 90(3)
N3 Rh1 H1 91(3)
N5 Rh1 H1 86(3)
N1 Rh1 H1 178(3)
P1 Rh1 H1 89(3)
C1 N1 N2 106.2(6)
C1 N1 Rh1 138.9(6)
N2 N1 Rh1 114.9(4)
C3 N2 N1 109.5(6)
C3 N2 B1 129.7(7)
N1 N2 B1 120.1(6)
C4 N3 N4 108.2(6)
C4 N3 Rh1 135.5(5)
N4 N3 Rh1 116.3(5)
C6 N4 N3 108.4(6)
C6 N4 B1 130.1(7)
N3 N4 B1 121.3(6)
C7 N5 N6 106.9(6)
C7 N5 Rh1 136.9(5)
N6 N5 Rh1 116.2(4)
C9 N6 N5 109.2(6)
C9 N6 B1 129.7(7)
N5 N6 B1 119.0(6)
N2 B1 N4 110.6(7)
N2 B1 N6 110.5(7)
N4 B1 N6 107.3(7)
N2 B1 H1B 113(4)
N4 B1 H1B 112(4)
N6 B1 H1B 104(4)
N1 C1 C2 110.2(8)
N1 C1 C10 123.7(8)
C2 C1 C10 125.8(8)
C3 C2 C1 105.6(8)
C3 C2 H2A 127.2
C1 C2 H2A 127.2
N2 C3 C2 108.3(8)
N2 C3 C11 123.0(8)
C2 C3 C11 128.7(8)
N3 C4 C5 108.0(7)
N3 C4 C12 121.3(7)
C5 C4 C12 130.7(8)
C6 C5 C4 107.3(8)
C6 C5 H5A 126.3
C4 C5 H5A 126.3
N4 C6 C5 108.1(7)
N4 C6 C13 122.0(7)
C5 C6 C13 129.9(8)
N5 C7 C8 108.6(7)
N5 C7 C14 124.9(7)
C8 C7 C14 126.3(7)
C9 C8 C7 107.6(7)
C9 C8 H8A 126.2
C7 C8 H8A 126.2
C8 C9 N6 107.7(7)
C8 C9 C15 130.1(7)
N6 C9 C15 122.2(7)
C1 C10 H10A 109.5
C1 C10 H10B 109.5
H10A C10 H10B 109.5
C1 C10 H10C 109.5
H10A C10 H10C 109.5
H10B C10 H10C 109.5
C3 C11 H11A 109.5
C3 C11 H11B 109.5
H11A C11 H11B 109.5
C3 C11 H11C 109.5
H11A C11 H11C 109.5
H11B C11 H11C 109.5
C4 C12 H12A 109.5
C4 C12 H12B 109.5
H12A C12 H12B 109.5
C4 C12 H12C 109.5
H12A C12 H12C 109.5
H12B C12 H12C 109.5
C6 C13 H13A 109.5
C6 C13 H13B 109.5
H13A C13 H13B 109.5
C6 C13 H13C 109.5
H13A C13 H13C 109.5
H13B C13 H13C 109.5
C7 C14 H14A 109.5
C7 C14 H14B 109.5
H14A C14 H14B 109.5
C7 C14 H14C 109.5
H14A C14 H14C 109.5
H14B C14 H14C 109.5
C9 C15 H15A 109.5
C9 C15 H15B 109.5
H15A C15 H15B 109.5
C9 C15 H15C 109.5
H15A C15 H15C 109.5
H15B C15 H15C 109.5
C17 C16 C21 113.1(7)
C17 C16 Rh1 125.7(6)
C21 C16 Rh1 120.8(6)
F1 C17 C18 115.5(7)
F1 C17 C16 119.5(7)
C18 C17 C16 125.0(8)
F2 C18 C17 120.2(8)
F2 C18 C19 120.0(8)
C17 C18 C19 119.7(8)
C20 C19 F3 121.5(8)
C20 C19 C18 118.3(8)
F3 C19 C18 120.1(8)
C19 C20 C21 122.0(8)
C19 C20 F4 118.8(7)
C21 C20 F4 119.1(8)
F5 C21 C20 115.8(7)
F5 C21 C16 122.4(7)
C20 C21 C16 121.7(8)
C23 P1 C24 99.1(4)
C23 P1 C22 104.0(5)
C24 P1 C22 99.2(5)
C23 P1 Rh1 119.8(3)
C24 P1 Rh1 122.1(3)
C22 P1 Rh1 109.5(3)
P1 C22 H22A 109.5
P1 C22 H22B 109.5
H22A C22 H22B 109.5
P1 C22 H22C 109.5
H22A C22 H22C 109.5
H22B C22 H22C 109.5
P1 C23 H23A 109.5
P1 C23 H23B 109.5
H23A C23 H23B 109.5
P1 C23 H23C 109.5
H23A C23 H23C 109.5
H23B C23 H23C 109.5
P1 C24 H24A 109.5
P1 C24 H24B 109.5
H24A C24 H24B 109.5
P1 C24 H24C 109.5
H24A C24 H24C 109.5
H24B C24 H24C 109.5
C40 Rh2 N7 88.1(3)
C40 Rh2 N11 170.0(3)
N7 Rh2 N11 83.1(2)
C40 Rh2 N9 96.2(3)
N7 Rh2 N9 88.1(2)
N11 Rh2 N9 88.3(2)
C40 Rh2 P2 92.1(2)
N7 Rh2 P2 177.23(18)
N11 Rh2 P2 96.44(18)
N9 Rh2 P2 94.59(17)
C40 Rh2 H2 88(3)
N7 Rh2 H2 98(3)
N11 Rh2 H2 88(3)
N9 Rh2 H2 173(3)
P2 Rh2 H2 80(3)
C25 N7 N8 107.6(6)
C25 N7 Rh2 134.9(5)
N8 N7 Rh2 117.1(5)
C27 N8 N7 108.8(6)
C27 N8 B2 130.3(7)
N7 N8 B2 120.5(6)
C28 N9 N10 106.5(6)
C28 N9 Rh2 139.1(5)
N10 N9 Rh2 114.3(4)
C30 N10 N9 109.4(6)
C30 N10 B2 129.4(7)
N9 N10 B2 121.1(6)
C31 N11 N12 105.3(6)
C31 N11 Rh2 136.5(5)
N12 N11 Rh2 116.9(5)
C33 N12 N11 110.3(7)
C33 N12 B2 128.5(7)
N11 N12 B2 120.2(7)
N10 B2 N8 110.8(7)
N10 B2 N12 109.4(7)
N8 B2 N12 108.0(7)
N10 B2 H2B 107(4)
N8 B2 H2B 112(4)
N12 B2 H2B 110(4)
N7 C25 C26 110.0(7)
N7 C25 C34 124.0(8)
C26 C25 C34 125.9(8)
C27 C26 C25 105.1(7)
C27 C26 H26A 127.4
C25 C26 H26A 127.4
N8 C27 C26 108.5(7)
N8 C27 C35 123.8(7)
C26 C27 C35 127.7(8)
N9 C28 C29 110.0(7)
N9 C28 C36 123.9(7)
C29 C28 C36 126.0(7)
C30 C29 C28 106.5(7)
C30 C29 H29A 126.8
C28 C29 H29A 126.8
C29 C30 N10 107.7(7)
C29 C30 C37 130.2(7)
N10 C30 C37 122.1(7)
N11 C31 C32 110.9(7)
N11 C31 C38 121.7(8)
C32 C31 C38 127.4(8)
C33 C32 C31 105.5(8)
C33 C32 H32A 127.2
C31 C32 H32A 127.2
N12 C33 C32 108.0(7)
N12 C33 C39 122.9(8)
C32 C33 C39 129.1(8)
C25 C34 H34A 109.5
C25 C34 H34B 109.5
H34A C34 H34B 109.5
C25 C34 H34C 109.5
H34A C34 H34C 109.5
H34B C34 H34C 109.5
C27 C35 H35A 109.5
C27 C35 H35B 109.5
H35A C35 H35B 109.5
C27 C35 H35C 109.5
H35A C35 H35C 109.5
H35B C35 H35C 109.5
C28 C36 H36A 109.5
C28 C36 H36B 109.5
H36A C36 H36B 109.5
C28 C36 H36C 109.5
H36A C36 H36C 109.5
H36B C36 H36C 109.5
C30 C37 H37A 109.5
C30 C37 H37B 109.5
H37A C37 H37B 109.5
C30 C37 H37C 109.5
H37A C37 H37C 109.5
H37B C37 H37C 109.5
C31 C38 H38A 109.5
C31 C38 H38B 109.5
H38A C38 H38B 109.5
C31 C38 H38C 109.5
H38A C38 H38C 109.5
H38B C38 H38C 109.5
C33 C39 H39A 109.5
C33 C39 H39B 109.5
H39A C39 H39B 109.5
C33 C39 H39C 109.5
H39A C39 H39C 109.5
H39B C39 H39C 109.5
C45 C40 C41 114.2(9)
C45 C40 Rh2 123.3(6)
C41 C40 Rh2 122.0(7)
C42 C41 C40 122.5(9)
C42 C41 F6 115.4(7)
C40 C41 F6 122.1(8)
C43 C42 F7 119.5(8)
C43 C42 C41 120.3(8)
F7 C42 C41 120.1(9)
F8 C43 C42 121.1(8)
F8 C43 C44 121.3(9)
C42 C43 C44 117.5(9)
F9 C44 C45 122.2(9)
F9 C44 C43 118.7(9)
C45 C44 C43 119.1(9)
C40 C45 C44 126.3(9)
C40 C45 F10 120.8(7)
C44 C45 F10 112.9(8)
C46 P2 C47 101.7(5)
C46 P2 C48 105.5(5)
C47 P2 C48 96.6(5)
C46 P2 Rh2 111.0(3)
C47 P2 Rh2 121.7(3)
C48 P2 Rh2 117.9(3)
P2 C46 H46A 109.5
P2 C46 H46B 109.5
H46A C46 H46B 109.5
P2 C46 H46C 109.5
H46A C46 H46C 109.5
H46B C46 H46C 109.5
P2 C47 H47A 109.5
P2 C47 H47B 109.5
H47A C47 H47B 109.5
P2 C47 H47C 109.5
H47A C47 H47C 109.5
H47B C47 H47C 109.5
P2 C48 H48A 109.5
P2 C48 H48B 109.5
H48A C48 H48B 109.5
P2 C48 H48C 109.5
H48A C48 H48C 109.5
H48B C48 H48C 109.5
C50 C49 H49A 109.5
C50 C49 H49B 109.5
H49A C49 H49B 109.5
C50 C49 H49C 109.5
H49A C49 H49C 109.5
H49B C49 H49C 109.5
C49 C50 C51 113(4)
C49 C50 H50A 108.9
C51 C50 H50A 108.9
C49 C50 H50B 108.9
C51 C50 H50B 108.9
H50A C50 H50B 107.7
C50 C51 C52 101(3)
C50 C51 H51A 111.5
C52 C51 H51A 111.5
C50 C51 H51B 111.5
C52 C51 H51B 111.5
H51A C51 H51B 109.3
C53 C52 C51 94(3)
C53 C52 H52A 112.8
C51 C52 H52A 112.8
C53 C52 H52B 112.8
C51 C52 H52B 112.8
H52A C52 H52B 110.3
C54 C53 C52 115(4)
C54 C53 H53A 108.6
C52 C53 H53A 108.6
C54 C53 H53B 108.6
C52 C53 H53B 108.6
H53A C53 H53B 107.6
C53 C54 H54A 109.5
C53 C54 H54B 109.5
H54A C54 H54B 109.5
C53 C54 H54C 109.5
H54A C54 H54C 109.5
H54B C54 H54C 109.5
C50' C49' H49D 109.5
C50' C49' H49E 109.5
H49D C49' H49E 109.5
C50' C49' H49F 109.5
H49D C49' H49F 109.5
H49E C49' H49F 109.5
C49' C50' C51' 113(4)
C49' C50' H50C 108.9
C51' C50' H50C 108.9
C49' C50' H50D 108.9
C51' C50' H50D 108.9
H50C C50' H50D 107.7
C50' C51' C52' 97(3)
C50' C51' H51C 112.4
C52' C51' H51C 112.4
C50' C51' H51D 112.4
C52' C51' H51D 112.4
H51C C51' H51D 109.9
C53' C52' C51' 101(3)
C53' C52' H52C 111.6
C51' C52' H52C 111.6
C53' C52' H52D 111.6
C51' C52' H52D 111.6
H52C C52' H52D 109.4
C54' C53' C52' 113(4)
C54' C53' H53C 109.1
C52' C53' H53C 109.1
C54' C53' H53D 109.1
C52' C53' H53D 109.1
H53C C53' H53D 107.8
C53' C54' H54D 109.5
C53' C54' H54E 109.5
H54D C54' H54E 109.5
C53' C54' H54F 109.5
H54D C54' H54F 109.5
H54E C54' H54F 109.5

loop_
_geom_bond_atom_site_label_1
_geom_bond_atom_site_label_2
_geom_bond_distance
Rh1 C16 2.046(7)
Rh1 N3 2.099(6)
Rh1 N5 2.134(6)
Rh1 N1 2.196(6)
Rh1 P1 2.266(2)
Rh1 H1 1.87(9)
N1 C1 1.336(9)
N1 N2 1.374(8)
N2 C3 1.347(10)
N2 B1 1.533(11)
N3 C4 1.343(10)
N3 N4 1.365(8)
N4 C6 1.356(10)
N4 B1 1.540(11)
N5 C7 1.332(9)
N5 N6 1.382(8)
N6 C9 1.357(9)
N6 B1 1.541(11)
B1 H1B 1.10(8)
C1 C2 1.391(12)
C1 C10 1.492(11)
C2 C3 1.368(12)
C2 H2A 0.9500
C3 C11 1.488(12)
C4 C5 1.389(11)
C4 C12 1.481(11)
C5 C6 1.357(11)
C5 H5A 0.9500
C6 C13 1.486(11)
C7 C8 1.402(11)
C7 C14 1.497(12)
C8 C9 1.343(11)
C8 H8A 0.9500
C9 C15 1.497(11)
C10 H10A 0.9800
C10 H10B 0.9800
C10 H10C 0.9800
C11 H11A 0.9800
C11 H11B 0.9800
C11 H11C 0.9800
C12 H12A 0.9800
C12 H12B 0.9800
C12 H12C 0.9800
C13 H13A 0.9800
C13 H13B 0.9800
C13 H13C 0.9800
C14 H14A 0.9800
C14 H14B 0.9800
C14 H14C 0.9800
C15 H15A 0.9800
C15 H15B 0.9800
C15 H15C 0.9800
C16 C17 1.368(10)
C16 C21 1.413(11)
C17 F1 1.359(9)
C17 C18 1.363(11)
C18 F2 1.357(10)
C18 C19 1.365(13)
C19 C20 1.335(12)
C19 F3 1.364(9)
C20 C21 1.374(11)
C20 F4 1.379(9)
C21 F5 1.324(9)
P1 C23 1.788(9)
P1 C24 1.798(8)
P1 C22 1.824(9)
C22 H22A 0.9800
C22 H22B 0.9800
C22 H22C 0.9800
C23 H23A 0.9800
C23 H23B 0.9800
C23 H23C 0.9800
C24 H24A 0.9800
C24 H24B 0.9800
C24 H24C 0.9800
Rh2 C40 2.062(9)
Rh2 N7 2.107(6)
Rh2 N11 2.133(7)
Rh2 N9 2.256(6)
Rh2 P2 2.273(2)
Rh2 H2 1.61(9)
N7 C25 1.314(10)
N7 N8 1.375(8)
N8 C27 1.343(10)
N8 B2 1.536(11)
N9 C28 1.320(9)
N9 N10 1.371(8)
N10 C30 1.353(9)
N10 B2 1.524(11)
N11 C31 1.333(10)
N11 N12 1.390(8)
N12 C33 1.335(10)
N12 B2 1.541(12)
B2 H2B 1.14(8)
C25 C26 1.398(12)
C25 C34 1.496(11)
C26 C27 1.378(11)
C26 H26A 0.9500
C27 C35 1.506(12)
C28 C29 1.390(10)
C28 C36 1.492(11)
C29 C30 1.350(11)
C29 H29A 0.9500
C30 C37 1.498(11)
C31 C32 1.389(11)
C31 C38 1.492(11)
C32 C33 1.379(11)
C32 H32A 0.9500
C33 C39 1.484(11)
C34 H34A 0.9800
C34 H34B 0.9800
C34 H34C 0.9800
C35 H35A 0.9800
C35 H35B 0.9800
C35 H35C 0.9800
C36 H36A 0.9800
C36 H36B 0.9800
C36 H36C 0.9800
C37 H37A 0.9800
C37 H37B 0.9800
C37 H37C 0.9800
C38 H38A 0.9800
C38 H38B 0.9800
C38 H38C 0.9800
C39 H39A 0.9800
C39 H39B 0.9800
C39 H39C 0.9800
C40 C45 1.305(12)
C40 C41 1.384(11)
C41 C42 1.372(12)
C41 F6 1.385(10)
C42 C43 1.353(13)
C42 F7 1.370(9)
C43 F8 1.342(10)
C43 C44 1.371(13)
C44 F9 1.352(11)
C44 C45 1.355(12)
C45 F10 1.392(9)
P2 C46 1.791(9)
P2 C47 1.804(10)
P2 C48 1.837(10)
C46 H46A 0.9800
C46 H46B 0.9800
C46 H46C 0.9800
C47 H47A 0.9800
C47 H47B 0.9800
C47 H47C 0.9800
C48 H48A 0.9800
C48 H48B 0.9800
C48 H48C 0.9800
C49 C50 1.38(3)
C49 H49A 0.9800
C49 H49B 0.9800
C49 H49C 0.9800
C50 C51 1.47(3)
C50 H50A 0.9900
C50 H50B 0.9900
C51 C52 1.58(4)
C51 H51A 0.9900
C51 H51B 0.9900
C52 C53 1.48(3)
C52 H52A 0.9900
C52 H52B 0.9900
C53 C54 1.36(3)
C53 H53A 0.9900
C53 H53B 0.9900
C54 H54A 0.9800
C54 H54B 0.9800
C54 H54C 0.9800
C49' C50' 1.38(3)
C49' H49D 0.9800
C49' H49E 0.9800
C49' H49F 0.9800
C50' C51' 1.49(3)
C50' H50C 0.9900
C50' H50D 0.9900
C51' C52' 1.57(4)
C51' H51C 0.9900
C51' H51D 0.9900
C52' C53' 1.46(3)
C52' H52C 0.9900
C52' H52D 0.9900
C53' C54' 1.37(3)
C53' H53C 0.9900
C53' H53D 0.9900
C54' H54D 0.9800
C54' H54E 0.9800
C54' H54F 0.9800

loop_
_geom_torsion_atom_site_label_1
_geom_torsion_atom_site_label_2
_geom_torsion_atom_site_label_3
_geom_torsion_atom_site_label_4
_geom_torsion
C16 Rh1 N1 C1 -39.9(8)
N3 Rh1 N1 C1 -129.6(8)
N5 Rh1 N1 C1 148.7(8)
P1 Rh1 N1 C1 57.0(8)
C16 Rh1 N1 N2 138.8(5)
N3 Rh1 N1 N2 49.0(5)
N5 Rh1 N1 N2 -32.6(5)
P1 Rh1 N1 N2 -124.4(5)
C1 N1 N2 C3 -1.2(8)
Rh1 N1 N2 C3 179.7(5)
C1 N1 N2 B1 170.3(7)
Rh1 N1 N2 B1 -8.7(8)
C16 Rh1 N3 C4 47.1(7)
N5 Rh1 N3 C4 -128.3(7)
N1 Rh1 N3 C4 138.5(7)
P1 Rh1 N3 C4 -132.3(13)
C16 Rh1 N3 N4 -133.2(5)
N5 Rh1 N3 N4 51.3(5)
N1 Rh1 N3 N4 -41.8(5)
P1 Rh1 N3 N4 47.4(18)
C4 N3 N4 C6 -0.1(8)
Rh1 N3 N4 C6 -179.9(5)
C4 N3 N4 B1 175.6(7)
Rh1 N3 N4 B1 -4.1(8)
C16 Rh1 N5 C7 92.6(18)
N3 Rh1 N5 C7 121.5(8)
N1 Rh1 N5 C7 -151.8(8)
P1 Rh1 N5 C7 -59.0(8)
C16 Rh1 N5 N6 -85.9(17)
N3 Rh1 N5 N6 -57.0(5)
N1 Rh1 N5 N6 29.7(5)
P1 Rh1 N5 N6 122.5(5)
C7 N5 N6 C9 0.3(8)
Rh1 N5 N6 C9 179.2(5)
C7 N5 N6 B1 -165.0(7)
Rh1 N5 N6 B1 14.0(8)
C3 N2 B1 N4 117.2(9)
N1 N2 B1 N4 -52.5(9)
C3 N2 B1 N6 -124.3(8)
N1 N2 B1 N6 66.1(9)
C6 N4 B1 N2 -122.7(8)
N3 N4 B1 N2 62.6(9)
C6 N4 B1 N6 116.8(8)
N3 N4 B1 N6 -57.9(9)
C9 N6 B1 N2 128.2(8)
N5 N6 B1 N2 -70.0(8)
C9 N6 B1 N4 -111.2(8)
N5 N6 B1 N4 50.6(9)
N2 N1 C1 C2 2.9(9)
Rh1 N1 C1 C2 -178.3(6)
N2 N1 C1 C10 -171.5(7)
Rh1 N1 C1 C10 7.2(13)
N1 C1 C2 C3 -3.5(9)
C10 C1 C2 C3 170.8(8)
N1 N2 C3 C2 -1.0(9)
B1 N2 C3 C2 -171.5(8)
N1 N2 C3 C11 179.3(8)
B1 N2 C3 C11 8.9(13)
C1 C2 C3 N2 2.7(9)
C1 C2 C3 C11 -177.7(9)
N4 N3 C4 C5 -0.2(8)
Rh1 N3 C4 C5 179.5(5)
N4 N3 C4 C12 -179.3(7)
Rh1 N3 C4 C12 0.4(11)
N3 C4 C5 C6 0.5(9)
C12 C4 C5 C6 179.5(8)
N3 N4 C6 C5 0.4(8)
B1 N4 C6 C5 -174.8(7)
N3 N4 C6 C13 178.4(7)
B1 N4 C6 C13 3.2(13)
C4 C5 C6 N4 -0.5(9)
C4 C5 C6 C13 -178.4(8)
N6 N5 C7 C8 -1.1(9)
Rh1 N5 C7 C8 -179.6(6)
N6 N5 C7 C14 174.7(8)
Rh1 N5 C7 C14 -3.9(14)
N5 C7 C8 C9 1.4(10)
C14 C7 C8 C9 -174.3(8)
C7 C8 C9 N6 -1.2(9)
C7 C8 C9 C15 177.3(8)
N5 N6 C9 C8 0.6(9)
B1 N6 C9 C8 163.8(8)
N5 N6 C9 C15 -178.1(7)
B1 N6 C9 C15 -14.9(12)
N3 Rh1 C16 C17 -129.0(7)
N5 Rh1 C16 C17 -100.4(17)
N1 Rh1 C16 C17 143.9(7)
P1 Rh1 C16 C17 51.0(7)
N3 Rh1 C16 C21 43.7(6)
N5 Rh1 C16 C21 72.2(18)
N1 Rh1 C16 C21 -43.5(6)
P1 Rh1 C16 C21 -136.4(6)
C21 C16 C17 F1 179.7(7)
Rh1 C16 C17 F1 -7.2(11)
C21 C16 C17 C18 0.7(12)
Rh1 C16 C17 C18 173.9(7)
F1 C17 C18 F2 0.5(12)
C16 C17 C18 F2 179.5(8)
F1 C17 C18 C19 -179.2(7)
C16 C17 C18 C19 -0.2(14)
F2 C18 C19 C20 -179.3(8)
C17 C18 C19 C20 0.4(13)
F2 C18 C19 F3 -0.3(13)
C17 C18 C19 F3 179.4(8)
F3 C19 C20 C21 179.9(7)
C18 C19 C20 C21 -1.2(13)
F3 C19 C20 F4 2.2(12)
C18 C19 C20 F4 -178.9(7)
C19 C20 C21 F5 -178.5(7)
F4 C20 C21 F5 -0.8(11)
C19 C20 C21 C16 1.8(13)
F4 C20 C21 C16 179.5(7)
C17 C16 C21 F5 178.8(7)
Rh1 C16 C21 F5 5.3(10)
C17 C16 C21 C20 -1.4(11)
Rh1 C16 C21 C20 -175.0(6)
C16 Rh1 P1 C23 -94.5(5)
N3 Rh1 P1 C23 84.9(16)
N5 Rh1 P1 C23 81.0(4)
N1 Rh1 P1 C23 173.8(4)
C16 Rh1 P1 C24 30.7(4)
N3 Rh1 P1 C24 -150.0(16)
N5 Rh1 P1 C24 -153.9(4)
N1 Rh1 P1 C24 -61.1(4)
C16 Rh1 P1 C22 145.7(5)
N3 Rh1 P1 C22 -35.0(16)
N5 Rh1 P1 C22 -38.9(4)
N1 Rh1 P1 C22 53.9(4)
C40 Rh2 N7 C25 41.5(8)
N11 Rh2 N7 C25 -133.6(8)
N9 Rh2 N7 C25 137.8(8)
P2 Rh2 N7 C25 -53(4)
C40 Rh2 N7 N8 -130.8(5)
N11 Rh2 N7 N8 54.0(5)
N9 Rh2 N7 N8 -34.5(5)
P2 Rh2 N7 N8 135(4)
C25 N7 N8 C27 -0.3(9)
Rh2 N7 N8 C27 174.0(5)
C25 N7 N8 B2 173.1(7)
Rh2 N7 N8 B2 -12.6(9)
C40 Rh2 N9 C28 -52.1(9)
N7 Rh2 N9 C28 -140.0(8)
N11 Rh2 N9 C28 136.8(8)
P2 Rh2 N9 C28 40.5(8)
C40 Rh2 N9 N10 133.6(5)
N7 Rh2 N9 N10 45.7(5)
N11 Rh2 N9 N10 -37.5(5)
P2 Rh2 N9 N10 -133.8(5)
C28 N9 N10 C30 -1.0(8)
Rh2 N9 N10 C30 175.1(5)
C28 N9 N10 B2 175.7(7)
Rh2 N9 N10 B2 -8.2(9)
C40 Rh2 N11 C31 87.5(17)
N7 Rh2 N11 C31 116.5(8)
N9 Rh2 N11 C31 -155.2(8)
P2 Rh2 N11 C31 -60.8(7)
C40 Rh2 N11 N12 -77.0(17)
N7 Rh2 N11 N12 -48.0(5)
N9 Rh2 N11 N12 40.3(5)
P2 Rh2 N11 N12 134.8(5)
C31 N11 N12 C33 2.2(8)
Rh2 N11 N12 C33 171.1(5)
C31 N11 N12 B2 -167.5(7)
Rh2 N11 N12 B2 1.5(8)
C30 N10 B2 N8 123.2(8)
N9 N10 B2 N8 -52.8(10)
C30 N10 B2 N12 -117.8(8)
N9 N10 B2 N12 66.1(9)
C27 N8 B2 N10 -119.9(9)
N7 N8 B2 N10 68.3(9)
C27 N8 B2 N12 120.3(9)
N7 N8 B2 N12 -51.5(9)
C33 N12 B2 N10 129.5(8)
N11 N12 B2 N10 -62.9(9)
C33 N12 B2 N8 -109.9(8)
N11 N12 B2 N8 57.7(9)
N8 N7 C25 C26 1.2(9)
Rh2 N7 C25 C26 -171.7(6)
N8 N7 C25 C34 -177.8(7)
Rh2 N7 C25 C34 9.4(13)
N7 C25 C26 C27 -1.5(10)
C34 C25 C26 C27 177.4(8)
N7 N8 C27 C26 -0.6(9)
B2 N8 C27 C26 -173.2(8)
N7 N8 C27 C35 178.8(7)
B2 N8 C27 C35 6.2(14)
C25 C26 C27 N8 1.3(10)
C25 C26 C27 C35 -178.1(8)
N10 N9 C28 C29 1.1(9)
Rh2 N9 C28 C29 -173.4(6)
N10 N9 C28 C36 -175.7(7)
Rh2 N9 C28 C36 9.7(13)
N9 C28 C29 C30 -0.8(9)
C36 C28 C29 C30 175.9(8)
C28 C29 C30 N10 0.2(9)
C28 C29 C30 C37 -178.6(8)
N9 N10 C30 C29 0.5(9)
B2 N10 C30 C29 -175.9(8)
N9 N10 C30 C37 179.4(7)
B2 N10 C30 C37 3.0(13)
N12 N11 C31 C32 -2.9(8)
Rh2 N11 C31 C32 -168.5(6)
N12 N11 C31 C38 176.1(7)
Rh2 N11 C31 C38 10.5(12)
N11 C31 C32 C33 2.6(9)
C38 C31 C32 C33 -176.4(8)
N11 N12 C33 C32 -0.6(8)
B2 N12 C33 C32 168.0(7)
N11 N12 C33 C39 180.0(7)
B2 N12 C33 C39 -11.5(12)
C31 C32 C33 N12 -1.1(9)
C31 C32 C33 C39 178.2(8)
N7 Rh2 C40 C45 49.6(7)
N11 Rh2 C40 C45 78.4(18)
N9 Rh2 C40 C45 -38.3(7)
P2 Rh2 C40 C45 -133.1(7)
N7 Rh2 C40 C41 -121.4(7)
N11 Rh2 C40 C41 -92.6(17)
N9 Rh2 C40 C41 150.7(7)
P2 Rh2 C40 C41 55.8(7)
C45 C40 C41 C42 1.1(13)
Rh2 C40 C41 C42 172.9(7)
C45 C40 C41 F6 -176.5(7)
Rh2 C40 C41 F6 -4.7(11)
C40 C41 C42 C43 0.3(15)
F6 C41 C42 C43 178.0(9)
C40 C41 C42 F7 178.2(8)
F6 C41 C42 F7 -4.1(13)
F7 C42 C43 F8 2.9(15)
C41 C42 C43 F8 -179.1(9)
F7 C42 C43 C44 -179.5(9)
C41 C42 C43 C44 -1.6(15)
F8 C43 C44 F9 -0.8(15)
C42 C43 C44 F9 -178.4(9)
F8 C43 C44 C45 179.0(9)
C42 C43 C44 C45 1.5(15)
C41 C40 C45 C44 -1.2(13)
Rh2 C40 C45 C44 -172.9(7)
C41 C40 C45 F10 178.1(7)
Rh2 C40 C45 F10 6.4(11)
F9 C44 C45 C40 179.8(8)
C43 C44 C45 C40 -0.1(15)
F9 C44 C45 F10 0.4(13)
C43 C44 C45 F10 -179.4(8)
C40 Rh2 P2 C46 138.0(5)
N7 Rh2 P2 C46 -128(4)
N11 Rh2 P2 C46 -47.2(4)
N9 Rh2 P2 C46 41.6(4)
C40 Rh2 P2 C47 -102.4(5)
N7 Rh2 P2 C47 -8(4)
N11 Rh2 P2 C47 72.3(5)
N9 Rh2 P2 C47 161.1(5)
C40 Rh2 P2 C48 16.3(4)
N7 Rh2 P2 C48 111(4)
N11 Rh2 P2 C48 -169.0(4)
N9 Rh2 P2 C48 -80.1(4)
C49 C50 C51 C52 172(6)
C50 C51 C52 C53 171(4)
C51 C52 C53 C54 -154(5)
C49' C50' C51' C52' -170(5)
C50' C51' C52' C53' 177(4)
C51' C52' C53' C54' 179(5)
